data_4341974
loop_
_publ_author_name
'Maughan, Annalise E.'
'Kurzman, Joshua A.'
'Neilson, James R.'

_publ_section_title
;
 Hybrid Inorganic-Organic Materials with an Optoelectronically Active
 Aromatic Cation: (C7H7)2SnI6 and C7H7PbI3.
;
_journal_issue 1
_journal_name_full 'Inorganic chemistry'
_journal_page_first 370
_journal_page_last 378
_journal_paper_doi 10.1021/ic5025795
_journal_volume 54
_journal_year 2015
_chemical_formula_sum 'C14 H14 I6 Sn'
_chemical_formula_weight 1062.38
_chemical_name_common 'Tropylium tin iodide'
_chemical_name_systematic 'bis-cycloheptatrienyl lead hexaiodide'
_space_group_IT_number 9
_symmetry_cell_setting monoclinic
_symmetry_space_group_name_Hall 'A -2yab'
_symmetry_space_group_name_H-M 'A 1 n 1'
_cell_angle_alpha 90.0
_cell_angle_beta 94.3032(7)
_cell_angle_gamma 90.0
_cell_formula_units_Z 4
_cell_length_a 14.51196(11)
_cell_length_b 12.54724(12)
_cell_length_c 13.01629(11)
_cell_measurement_temperature 300
_cell_volume 2363.39(4)
_computing_structure_refinement GSAS
_diffrn_ambient_temperature 300
_diffrn_radiation_type synchrotron
_diffrn_radiation_wavelength 0.413845
_diffrn_radiation_wavelength_details 'synchrotron and neutron, 11-BM , POWGEN'
_exptl_crystal_density_diffrn 2.986
_pd_proc_ls_prof_R_factor 0.0484
_pd_proc_ls_prof_wR_factor 0.0471
_refine_ls_goodness_of_fit_all 2.20
_refine_ls_matrix_type full
_refine_ls_number_parameters 129
_refine_ls_number_restraints 70
_refine_ls_R_Fsqd_factor 0.08962
_refine_ls_shift/su_max 0.05
_refine_ls_shift/su_mean 0.01
_cod_data_source_file ic5025795_si_002.cif
_cod_data_source_block (C7H7)SnI6_An
_cod_depositor_comments
;
The following automatic conversions were performed:

'_symmetry_cell_setting' value 'Monoclinic' changed to 'monoclinic'
according to
/home/saulius/struct/COD-crude-data--automatic-downloads/rss-feeds/ACS/lib/dictionaries/cif_core.dic
dictionary named 'cif_core.dic' version 2.4.2 from
2011-04-26.

'_geom_bond_publ_flag' value 'N' changed to 'n'
according to
/home/saulius/struct/COD-crude-data--automatic-downloads/rss-feeds/ACS/lib/dictionaries/cif_core.dic
dictionary named 'cif_core.dic' version 2.4.2 from 2011-04-26 (68
times).

'_geom_angle_publ_flag' value 'N' changed to 'n' according
to
/home/saulius/struct/COD-crude-data--automatic-downloads/rss-feeds/ACS/lib/dictionaries/cif_core.dic
dictionary named 'cif_core.dic' version 2.4.2 from 2011-04-26 (57
times).

Automatic conversion script
Id: cif_fix_values 2935 2014-11-11 08:27:57Z andrius 

 Adding full bibliography for 4341974--4341975.cif.
;
_cod_original_cell_volume 2363.391(34)
_cod_original_sg_symbol_Hall 'A -2yac'
_cod_original_sg_symbol_H-M A1n1
_cod_database_code 4341974

loop_
_symmetry_equiv_pos_as_xyz
x,y,z
x+1/2,-y,z+1/2
x,y+1/2,z+1/2
x+1/2,-y+1/2,z

loop_
_atom_site_type_symbol
_atom_site_label
_atom_site_fract_x
_atom_site_fract_y
_atom_site_fract_z
_atom_site_occupancy
_atom_site_thermal_displace_type
_atom_site_U_iso_or_equiv
_atom_site_symmetry_multiplicity
Sn Sn 0.9564(9) 0.0017(7) 0.1743(10) 1.0 Uiso 0.0508(9) 4
I I1 1.05871(23) -0.15144(30) 0.06236(27) 1.0 Uiso 0.04219(17) 4
I I2 1.11614(26) 0.07604(30) 0.28035(30) 1.0 Uiso 0.04219(17) 4
I I3 0.96678(24) 0.15294(32) 0.02140(27) 1.0 Uiso 0.04219(17) 4
I I4 0.78949(24) -0.09767(31) 0.05631(31) 1.0 Uiso 0.04219(17) 4
I I5 0.93239(24) -0.15155(32) 0.33346(28) 1.0 Uiso 0.04219(17) 4
I I6 0.83372(23) 0.14481(32) 0.28339(26) 1.0 Uiso 0.04219(17) 4
C C1 0.427151(19) 0.555470(18) 0.779619(18) 1.0 Uiso 0.0164(6) 4
C C2 0.479107(21) 0.634637(16) 0.741437(19) 1.0 Uiso 0.0164(6) 4
C C3 0.529860(19) 0.632206(16) 0.657973(20) 1.0 Uiso 0.0164(6) 4
C C4 0.542228(18) 0.549507(18) 0.592176(18) 1.0 Uiso 0.0164(6) 4
C C5 0.505090(20) 0.449565(17) 0.592793(18) 1.0 Uiso 0.0164(6) 4
C C6 0.447743(21) 0.407287(16) 0.659902(20) 1.0 Uiso 0.0164(6) 4
C C7 0.413015(19) 0.454264(17) 0.743149(19) 1.0 Uiso 0.0164(6) 4
C C8 0.20744(7) 0.773227(16) 0.519458(16) 1.0 Uiso 0.0164(6) 4
C C9 0.23192(6) 0.677824(17) 0.560139(14) 1.0 Uiso 0.0164(6) 4
C C10 0.23820(5) 0.583935(16) 0.512094(16) 1.0 Uiso 0.0164(6) 4
C C11 0.21816(6) 0.560690(15) 0.410453(17) 1.0 Uiso 0.0164(6) 4
C C12 0.18660(6) 0.627264(17) 0.332691(15) 1.0 Uiso 0.0164(6) 4
C C13 0.17097(7) 0.731816(17) 0.336523(15) 1.0 Uiso 0.0164(6) 4
C C14 0.18016(7) 0.797741(15) 0.419253(16) 1.0 Uiso 0.0164(6) 4
H H1 0.39434(5) 0.574653(26) 0.8498(6) 1.0 Uiso 0.0642(26) 4
H H2 0.477265(30) 0.71205(6) 0.78175(4) 1.0 Uiso 0.0642(26) 4
H H3 0.56800(4) 0.70616(6) 0.642708(30) 1.0 Uiso 0.0642(26) 4
H H4 0.58742(20) 0.565599(26) 0.53072(7) 1.0 Uiso 0.0642(26) 4
H H5 0.526048(35) 0.395608(33) 0.53287(6) 1.0 Uiso 0.0642(26) 4
H H6 0.430365(32) 0.3230(7) 0.648188(30) 1.0 Uiso 0.0642(26) 4
H H7 0.36931(10) 0.404298(32) 0.78692(4) 1.0 Uiso 0.0642(26) 4
H H8 0.21132(10) 0.84046(4) 0.573312(32) 1.0 Uiso 0.0642(26) 4
H H9 0.24994(11) 0.677045(25) 0.6427(4) 1.0 Uiso 0.0642(26) 4
H H10 0.2658(4) 0.51713(4) 0.560666(30) 1.0 Uiso 0.0642(26) 4
H H11 0.22842(12) 0.47639(11) 0.388188(25) 1.0 Uiso 0.0642(26) 4
H H12 0.17517(9) 0.590402(28) 0.25623(6) 1.0 Uiso 0.0642(26) 4
H H13 0.15207(18) 0.770229(28) 0.26260(5) 1.0 Uiso 0.0642(26) 4
H H14 0.16657(24) 0.88060(11) 0.403600(24) 1.0 Uiso 0.0642(26) 4

loop_
_geom_angle_atom_site_label_1
_geom_angle_atom_site_label_2
_geom_angle_atom_site_label_3
_geom_angle
_geom_angle_publ_flag
I1 Sn I2 91.9(4) n
I1 Sn I3 92.0(4) n
I1 Sn I4 83.84(32) n
I1 Sn I5 90.77(29) n
I1 Sn I6 173.9(5) n
I2 Sn I3 92.2(4) n
I2 Sn I4 175.2(4) n
I2 Sn I5 90.5(4) n
I2 Sn I6 93.9(4) n
I3 Sn I4 90.1(4) n
I3 Sn I5 176.1(5) n
I3 Sn I6 89.77(30) n
I4 Sn I5 87.42(32) n
I4 Sn I6 90.4(4) n
I5 Sn I6 87.2(4) n
C2 C1 C7 128.574(24) n
C2 C1 H1 115.698(33) n
C7 C1 H1 115.70(4) n
C1 C2 C3 128.562(21) n
C1 C2 H2 115.69(4) n
C3 C2 H2 115.689(34) n
C2 C3 C4 128.568(22) n
C2 C3 H3 115.701(33) n
C4 C3 H3 115.70(4) n
C3 C4 C5 128.584(24) n
C3 C4 H4 115.708(35) n
C5 C4 H4 115.71(4) n
C4 C5 C6 128.574(22) n
C4 C5 H5 115.70(4) n
C6 C5 H5 115.696(34) n
C5 C6 C7 128.546(20) n
C5 C6 H6 115.674(34) n
C7 C6 H6 115.675(32) n
C1 C7 C6 128.579(24) n
C1 C7 H7 115.707(34) n
C6 C7 H7 115.706(32) n
C9 C8 C14 128.570(20) n
C9 C8 H8 115.71(4) n
C14 C8 H8 115.71(4) n
C8 C9 C10 128.572(22) n
C8 C9 H9 115.712(33) n
C10 C9 H9 115.71(4) n
C9 C10 C11 128.557(27) n
C9 C10 H10 115.698(34) n
C11 C10 H10 115.698(31) n
C10 C11 C12 128.571(22) n
C10 C11 H11 115.71(4) n
C12 C11 H11 115.71(4) n
C11 C12 C13 128.554(23) n
C11 C12 H12 115.70(4) n
C13 C12 H12 115.70(4) n
C12 C13 C14 128.536(29) n
C12 C13 H13 115.682(32) n
C14 C13 H13 115.680(32) n
C8 C14 C13 128.561(26) n
C8 C14 H14 115.70(4) n
C13 C14 H14 115.70(4) n

loop_
_geom_bond_atom_site_label_1
_geom_bond_atom_site_label_2
_geom_bond_distance
_geom_bond_publ_flag
Sn I1 2.888(13) n
Sn I2 2.770(13) n
Sn I3 2.763(13) n
Sn I4 3.036(13) n
Sn I5 2.866(13) n
Sn I6 2.965(13) n
I1 Sn 2.888(13) n
I2 Sn 2.770(13) n
I3 Sn 2.763(13) n
I4 Sn 3.036(13) n
I5 Sn 2.866(13) n
I6 Sn 2.965(13) n
C1 C2 1.36324(35) n
C1 C7 1.36578(31) n
C1 H1 1.088(7) n
C2 C1 1.36324(35) n
C2 C3 1.3578(4) n
C2 H2 1.1052(8) n
C3 C2 1.3578(4) n
C3 C4 1.36582(33) n
C3 H3 1.1060(7) n
C4 C3 1.36582(33) n
C4 C5 1.36517(32) n
C4 H4 1.0906(21) n
C5 C4 1.36517(32) n
C5 C6 1.3587(4) n
C5 H5 1.0931(7) n
C6 C5 1.3587(4) n
C6 C7 1.3629(4) n
C6 H6 1.095(8) n
C7 C1 1.36578(31) n
C7 C6 1.3629(4) n
C7 H7 1.0836(10) n
C8 C9 1.3458(4) n
C8 C14 1.3693(4) n
C8 H8 1.0955(5) n
C9 C8 1.3458(4) n
C9 C10 1.34006(31) n
C9 H9 1.087(5) n
C10 C9 1.34006(31) n
C10 C11 1.36464(33) n
C10 H10 1.1069(20) n
C11 C10 1.36464(33) n
C11 C12 1.3647(4) n
C11 H11 1.1097(14) n
C12 C11 1.3647(4) n
C12 C13 1.3329(4) n
C12 H12 1.0987(8) n
C13 C12 1.3329(4) n
C13 C14 1.35648(29) n
C13 H13 1.0927(8) n
C14 C8 1.3693(4) n
C14 C13 1.35648(29) n
C14 H14 1.0748(15) n
H1 C1 1.088(7) n
H2 C2 1.1052(8) n
H3 C3 1.1060(7) n
H4 C4 1.0906(21) n
H5 C5 1.0931(7) n
H6 C6 1.095(8) n
H7 C7 1.0836(10) n
H8 C8 1.0955(5) n
H9 C9 1.087(5) n
H10 C10 1.1069(20) n
H11 C11 1.1097(14) n
H12 C12 1.0987(8) n
H13 C13 1.0927(8) n
H14 C14 1.0748(15) n
